data_4030869
loop_
_publ_author_name
'Gaumet, V.'
'El-Ghozzi, M.'
'Cousseins, J. C.'
'Avignant, D.'

_publ_section_title
;
 On the averaged crystal structure of the TlZn(1.5+x)Zr(1.5-x)F(10-2x) (x
 = 0.15)
;
_journal_name_full 'European Journal of Solid State and Inorganic Chemistry'
_journal_page_first 343
_journal_page_last 354
_journal_volume 34
_journal_year 1997
_chemical_formula_sum 'F9.7 Tl Zn1.65 Zr1.35'
_chemical_formula_weight 619.745
_space_group_IT_number 47
_symmetry_cell_setting orthorhombic
_symmetry_Int_Tables_number 47
_symmetry_space_group_name_Hall '-P 2 2'
_symmetry_space_group_name_H-M 'P m m m'
_cell_angle_alpha 90
_cell_angle_beta 90
_cell_angle_gamma 90
_cell_formula_units_Z 1
_cell_length_a 3.994(1)
_cell_length_b 6.531(1)
_cell_length_c 7.698(1)
_cell_volume 200.80(6)
_diffrn_ambient_temperature 293
_diffrn_radiation_probe x-ray
_diffrn_radiation_type MoK\a
_diffrn_radiation_wavelength 0.71069
_exptl_absorpt_coefficient_mu 27.01
_exptl_crystal_density_diffrn 5.092
_exptl_crystal_F_000 272
_refine_ls_number_parameters 33
_refine_ls_number_reflns 404
_refine_ls_R_factor_gt 0.041
_refine_ls_wR_factor_gt 0.044
_cod_data_source_file EJSSIC-1997-34-343-354.cif
_cod_data_source_block TlZnZrF
_cod_database_code 4030869

loop_
_symmetry_equiv_pos_site_id
_symmetry_equiv_pos_as_xyz
1 x,y,z
2 -x,-y,z
3 x,-y,-z
4 -x,y,-z
5 -x,-y,-z
6 x,y,-z
7 -x,y,z
8 x,-y,z

loop_
_atom_site_aniso_label
_atom_site_aniso_U_11
_atom_site_aniso_U_22
_atom_site_aniso_U_33
_atom_site_aniso_U_23
_atom_site_aniso_U_13
_atom_site_aniso_U_12
Zn1 0.0105(5) 0.0142(5) 0.0110(4) 0.0000 0.0000 0.0000
Zn2 0.0106(7) 0.0073(6) 0.0261(9) 0.0000 0.0000 0.0000
Zr1 0.0105(5) 0.0142(5) 0.0110(4) 0.0000 0.0000 0.0000
Zr2 0.0106(7) 0.0073(6) 0.0261(9) 0.0000 0.0000 0.0000
F1 0.052(6) 0.012(3) 0.018(3) 0.0000 0.0000 0.0000
F2 0.014(6) 0.060(10) 0.11(2) 0.0000 0.0000 0.0000
F3 0.016(4) 0.100(10) 0.028(5) 0.0000 0.0000 0.0000
F4 0.119(9) 0.049(4) 0.052(4) 0.035(4) 0.0000 0.0000
F5 0.16(4) 0.08(2) 0.011(9) 0.0000 0.0000 0.0000
Tl 0.0284(5) 0.0232(4) 0.0400(10) 0.0000 0.0000 0.0000

loop_
_atom_site_label
_atom_site_type_symbol
_atom_site_thermal_displace_type
_atom_site_fract_x
_atom_site_fract_y
_atom_site_fract_z
_atom_site_occupancy
_atom_site_U_iso_or_equiv
Zn1 Zn Uani 0.50000 0.50000 0.2261(2) 0.550 0.0119(3)
Zn2 Zn Uani 0.50000 0.00000 0.50000 0.550 0.0147(4)
Zr1 Zr Uani 0.50000 0.50000 0.2261(2) 0.450 0.0119(3)
Zr2 Zr Uani 0.50000 0.00000 0.50000 0.450 0.0147(4)
F1 F Uani 0.50000 0.6810(10) 0.00000 1.000 0.027(2)
F2 F Uani 0.00000 0.00000 0.50000 1.000 0.061(8)
F3 F Uani 0.00000 0.50000 0.220(2) 1.000 0.048(4)
F4 F Uani 0.50000 0.7950(10) 0.6880(10) 1.000 0.073(4)
F5 F Uani 0.50000 0.50000 0.50000 0.700 0.084(15)
Tl Tl Uani 0.00000 0.00000 0.9689(2) 0.500 0.0305(4)

loop_
_atom_type_symbol
_atom_type_description
_atom_type_scat_dispersion_real
_atom_type_scat_dispersion_imag
_atom_type_scat_source
F F 0.0171 0.0103 ' International Tables Vol C Tables 4.2.6.8 and 6.1.1.4'
Tl Tl -2.8358 9.6688 ' International Tables Vol C Tables 4.2.6.8 and 6.1.1.4'
Zn Zn 0.2839 1.4301 ' International Tables Vol C Tables 4.2.6.8 and 6.1.1.4'
Zr Zr -2.9673 0.5597 ' International Tables Vol C Tables 4.2.6.8 and 6.1.1.4'

loop_
_geom_angle_atom_site_label_1
_geom_angle_atom_site_label_2
_geom_angle_atom_site_label_3
_geom_angle
_geom_angle_site_symmetry_1
_geom_angle_site_symmetry_3
_geom_angle_publ_flag
F1 Zr1 F3 88.9(4) . 1_655 yes
F1 Zr1 F1 68.4(2) . 2_665 yes
F1 Zr1 F4 143.1(3) . 3_566 yes
F1 Zr1 F4 74.8(3) . 4_656 yes
F3 Zr1 F3 177.3(6) . 1_655 yes
F1 Zr1 F3 88.9(4) 2_665 . yes
F3 Zr1 F4 90.44(14) . 3_566 yes
F3 Zr1 F4 90.44(14) . 4_656 yes
F1 Zr1 F3 88.9(4) 2_665 1_655 yes
F3 Zr1 F4 90.44(14) 1_655 3_566 yes
F3 Zr1 F4 90.44(14) 1_655 4_656 yes
F1 Zr1 F4 74.8(3) 2_665 3_566 yes
F1 Zr1 F4 143.1(3) 2_665 4_656 yes
F4 Zr1 F4 142.1(3) 3_566 4_656 yes
F1 Zr1 F3 88.9(4) . . yes
F2 Zr2 F4 90.00 . 1_545 yes
F2 Zr2 F4 90.00 . 2_665 yes
F2 Zr2 F4 90.00 . 3_566 yes
F2 Zr2 F4 90.00 . 4_646 yes
F2 Zr2 F4 90.00 1_655 1_545 yes
F4 Zr2 F4 85.6(3) 1_545 2_665 yes
F4 Zr2 F4 180.00 1_545 3_566 yes
F4 Zr2 F4 94.5(3) 1_545 4_646 yes
F2 Zr2 F4 90.00 1_655 2_665 yes
F2 Zr2 F4 90.00 1_655 3_566 yes
F2 Zr2 F4 90.00 1_655 4_646 yes
F4 Zr2 F4 94.5(3) 2_665 3_566 yes
F4 Zr2 F4 180.00 2_665 4_646 yes
F4 Zr2 F4 85.6(3) 3_566 4_646 yes
F2 Zr2 F2 180.00 . 1_655 yes
F1 Zn1 F4 143.1(3) 2_665 4_656 yes
F1 Zn1 F3 88.9(4) . . yes
F1 Zn1 F3 88.9(4) . 1_655 yes
F1 Zn1 F1 68.4(2) . 2_665 yes
F1 Zn1 F4 143.1(3) . 3_566 yes
F1 Zn1 F4 74.8(3) . 4_656 yes
F3 Zn1 F3 177.3(6) . 1_655 yes
F1 Zn1 F3 88.9(4) 2_665 . yes
F3 Zn1 F4 90.44(14) . 3_566 yes
F3 Zn1 F4 90.44(14) . 4_656 yes
F1 Zn1 F3 88.9(4) 2_665 1_655 yes
F3 Zn1 F4 90.44(14) 1_655 3_566 yes
F3 Zn1 F4 90.44(14) 1_655 4_656 yes
F1 Zn1 F4 74.8(3) 2_665 3_566 yes
F4 Zn1 F4 142.1(3) 3_566 4_656 yes
F4 Zn2 F4 85.6(3) 3_566 4_646 yes
F2 Zn2 F4 90.00 . 1_545 yes
F2 Zn2 F2 180.00 . 1_655 yes
F2 Zn2 F4 90.00 . 2_665 yes
F2 Zn2 F4 90.00 . 3_566 yes
F2 Zn2 F4 90.00 . 4_646 yes
F2 Zn2 F4 90.00 1_655 1_545 yes
F4 Zn2 F4 85.6(3) 1_545 2_665 yes
F4 Zn2 F4 180.00 1_545 3_566 yes
F4 Zn2 F4 94.5(3) 1_545 4_646 yes
F2 Zn2 F4 90.00 1_655 2_665 yes
F2 Zn2 F4 90.00 1_655 3_566 yes
F2 Zn2 F4 90.00 1_655 4_646 yes
F4 Zn2 F4 94.5(3) 2_665 3_566 yes
F4 Zn2 F4 180.00 2_665 4_646 yes
Zn1 F1 Zn1 111.6(3) . 3_565 yes
Zn2 F2 Zn2 180.00 . 1_455 yes
Zn1 F3 Zn1 177.3(9) . 1_455 yes
Zn1 F4 Zn2 151.7(4) 3_566 1_565 yes

loop_
_geom_bond_atom_site_label_1
_geom_bond_atom_site_label_2
_geom_bond_distance
_geom_bond_site_symmetry_2
_geom_bond_publ_flag
Zr1 F1 2.104(4) 2_665 yes
Zr1 F4 2.037(7) 3_566 yes
Zr1 F4 2.037(7) 4_656 yes
Zr1 F3 1.9976(6) . yes
Zr1 F3 1.9976(6) 1_655 yes
Zr1 F1 2.104(4) . yes
Zr2 F2 1.9970(5) . yes
Zr2 F4 1.972(7) 1_545 yes
Zr2 F4 1.972(7) 4_646 yes
Zr2 F2 1.9970(5) 1_655 yes
Zr2 F4 1.972(7) 2_665 yes
Zr2 F4 1.972(7) 3_566 yes
Zn1 F3 1.9976(6) . yes
Zn1 F3 1.9976(6) 1_655 yes
Zn1 F1 2.104(4) 2_665 yes
Zn1 F1 2.104(4) . yes
Zn1 F4 2.037(7) 3_566 yes
Zn1 F4 2.037(7) 4_656 yes
Zn2 F4 1.972(7) 4_646 yes
Zn2 F4 1.972(7) 2_665 yes
Zn2 F4 1.972(7) 3_566 yes
Zn2 F2 1.9970(5) . yes
Zn2 F4 1.972(7) 1_545 yes
Zn2 F2 1.9970(5) 1_655 yes
